data_4071687
loop_
_publ_author_name
'Wu, Chun Ji'
'Lee, Sang Hoon'
'Yu, Seung Tack'
'Na, Sung Jae'
'Yun, Hoseop'
'Lee, Bun Yeoul'

_publ_section_title
;
 CO2-Mediatedortho-Lithiation ofN-Alkylanilines and Its Use for the
 Construction of Polymerization Catalysts
;
_journal_issue 15
_journal_name_full Organometallics
_journal_page_first 3907
_journal_paper_doi 10.1021/om800317v
_journal_volume 27
_journal_year 2008
_chemical_formula_sum 'C26 H29 N Ti'
_chemical_formula_weight 403.40
_chemical_name_systematic
;
 ?
;
_space_group_IT_number 14
_symmetry_cell_setting monoclinic
_symmetry_space_group_name_Hall '-P 2ybc'
_symmetry_space_group_name_H-M 'P 1 21/c 1'
_atom_sites_solution_hydrogens geom
_atom_sites_solution_primary direct
_atom_sites_solution_secondary difmap
_audit_creation_method SHELXL-97
_cell_angle_alpha 90.00
_cell_angle_beta 113.963(4)
_cell_angle_gamma 90.00
_cell_formula_units_Z 4
_cell_length_a 15.263(2)
_cell_length_b 9.5695(13)
_cell_length_c 16.150(2)
_cell_measurement_temperature 293(2)
_cell_volume 2155.5(5)
_computing_structure_refinement 'SHELXL-97 (Sheldrick, 1997)'
_diffrn_ambient_temperature 293(2)
_diffrn_measured_fraction_theta_full 0.944
_diffrn_measured_fraction_theta_max 0.944
_diffrn_radiation_monochromator graphite
_diffrn_radiation_source 'fine-focus sealed tube'
_diffrn_radiation_type MoK\a
_diffrn_radiation_wavelength 0.71073
_diffrn_reflns_av_R_equivalents 0.1038
_diffrn_reflns_av_sigmaI/netI 0.0876
_diffrn_reflns_limit_h_max 19
_diffrn_reflns_limit_h_min -19
_diffrn_reflns_limit_k_max 12
_diffrn_reflns_limit_k_min -11
_diffrn_reflns_limit_l_max 20
_diffrn_reflns_limit_l_min -20
_diffrn_reflns_number 17510
_diffrn_reflns_theta_full 27.48
_diffrn_reflns_theta_max 27.48
_diffrn_reflns_theta_min 3.10
_exptl_absorpt_coefficient_mu 0.408
_exptl_absorpt_correction_type none
_exptl_crystal_colour red
_exptl_crystal_density_diffrn 1.243
_exptl_crystal_density_method 'not measured'
_exptl_crystal_F_000 856
_exptl_crystal_size_max 0.5
_exptl_crystal_size_mid 0.2
_exptl_crystal_size_min 0.1
_refine_diff_density_max 0.741
_refine_diff_density_min -0.828
_refine_diff_density_rms 0.088
_refine_ls_extinction_method none
_refine_ls_goodness_of_fit_ref 1.129
_refine_ls_hydrogen_treatment mixed
_refine_ls_matrix_type full
_refine_ls_number_parameters 369
_refine_ls_number_reflns 4685
_refine_ls_number_restraints 0
_refine_ls_restrained_S_all 1.129
_refine_ls_R_factor_all 0.0928
_refine_ls_R_factor_gt 0.0714
_refine_ls_shift/su_max 0.001
_refine_ls_shift/su_mean 0.000
_refine_ls_structure_factor_coef Fsqd
_refine_ls_weighting_details 'calc w=1/[\s^2^(Fo^2^)+(0.0788P)^2^+1.8827P] where P=(Fo^2^+2Fc^2^)/3'
_refine_ls_weighting_scheme calc
_refine_ls_wR_factor_gt 0.1773
_refine_ls_wR_factor_ref 0.1991
_reflns_number_gt 3391
_reflns_number_total 4685
_reflns_threshold_expression >2sigma(I)
_cod_data_source_file om800317v-file001.cif
_cod_data_source_block l
_cod_original_sg_symbol_H-M P21/c
_cod_database_code 4071687

loop_
_symmetry_equiv_pos_as_xyz
'x, y, z'
'-x, y+1/2, -z+1/2'
'-x, -y, -z'
'x, -y-1/2, z-1/2'

loop_
_atom_site_label
_atom_site_type_symbol
_atom_site_fract_x
_atom_site_fract_y
_atom_site_fract_z
_atom_site_U_iso_or_equiv
_atom_site_adp_type
_atom_site_occupancy
_atom_site_symmetry_multiplicity
_atom_site_calc_flag
Ti1 Ti 0.28153(4) 0.03905(6) 0.13854(4) 0.0274(2) Uani 1 1 d
N1 N 0.1827(2) -0.0441(3) 0.03164(17) 0.0270(6) Uani 1 1 d
C15 C 0.1614(2) -0.1882(3) 0.0237(2) 0.0259(7) Uani 1 1 d
C16 C 0.0786(2) -0.2513(4) -0.0399(2) 0.0292(7) Uani 1 1 d
C17 C 0.0677(3) -0.3957(4) -0.0404(2) 0.0328(8) Uani 1 1 d
C18 C 0.1370(3) -0.4797(4) 0.0217(2) 0.0323(8) Uani 1 1 d
C19 C 0.2181(3) -0.4178(4) 0.0872(2) 0.0289(7) Uani 1 1 d
C14 C 0.2306(2) -0.2744(3) 0.0890(2) 0.0252(6) Uani 1 1 d
C1 C 0.3100(2) -0.1967(3) 0.1597(2) 0.0254(7) Uani 1 1 d
C13 C 0.3953(2) -0.1424(3) 0.1535(2) 0.0270(7) Uani 1 1 d
C12 C 0.4319(2) -0.1578(3) 0.0858(2) 0.0290(7) Uani 1 1 d
C11 C 0.5155(3) -0.0915(4) 0.0982(2) 0.0346(8) Uani 1 1 d
C10 C 0.5642(3) -0.0034(4) 0.1742(3) 0.0352(8) Uani 1 1 d
C9 C 0.5289(2) 0.0171(4) 0.2391(2) 0.0317(7) Uani 1 1 d
C8 C 0.4435(2) -0.0527(3) 0.2299(2) 0.0288(7) Uani 1 1 d
C7 C 0.3905(2) -0.0569(4) 0.2863(2) 0.0299(7) Uani 1 1 d
C6 C 0.4064(3) 0.0070(4) 0.3706(2) 0.0327(8) Uani 1 1 d
C5 C 0.3433(3) -0.0203(4) 0.4100(2) 0.0380(9) Uani 1 1 d
C4 C 0.2644(3) -0.1104(4) 0.3678(2) 0.0378(8) Uani 1 1 d
C3 C 0.2466(3) -0.1742(4) 0.2862(2) 0.0330(8) Uani 1 1 d
C2 C 0.3116(2) -0.1506(4) 0.2450(2) 0.0285(7) Uani 1 1 d
C20 C 0.1185(3) 0.0563(4) -0.0327(2) 0.0280(7) Uani 1 1 d
C21 C 0.1270(2) 0.0795(4) -0.1250(2) 0.0302(7) Uani 1 1 d
C24 C 0.0819(5) -0.0392(5) -0.1924(3) 0.0519(12) Uani 1 1 d
C23 C 0.0715(3) 0.2116(5) -0.1663(3) 0.0434(9) Uani 1 1 d
C22 C 0.2308(3) 0.0937(7) -0.1119(3) 0.0555(13) Uani 1 1 d
C26 C 0.3524(3) 0.2081(4) 0.1096(3) 0.0420(9) Uani 1 1 d
C25 C 0.1989(4) 0.1466(6) 0.1951(3) 0.0468(11) Uani 1 1 d
H2 H 0.028(3) -0.193(4) -0.084(2) 0.027(9) Uiso 1 1 d
H3 H 0.013(3) -0.440(4) -0.084(3) 0.040(11) Uiso 1 1 d
H4 H 0.127(3) -0.582(4) 0.025(3) 0.040(11) Uiso 1 1 d
H5 H 0.264(3) -0.467(4) 0.132(2) 0.022(9) Uiso 1 1 d
H9 H 0.394(2) -0.211(4) 0.031(2) 0.027(9) Uiso 1 1 d
H10 H 0.541(3) -0.105(5) 0.054(3) 0.049(12) Uiso 1 1 d
H11 H 0.620(3) 0.046(4) 0.177(3) 0.034(10) Uiso 1 1 d
H12 H 0.561(2) 0.072(4) 0.292(2) 0.023(8) Uiso 1 1 d
H15 H 0.457(3) 0.069(4) 0.398(2) 0.028(9) Uiso 1 1 d
H16 H 0.358(3) 0.018(4) 0.470(3) 0.038(10) Uiso 1 1 d
H17 H 0.222(3) -0.126(4) 0.397(3) 0.042(11) Uiso 1 1 d
H18 H 0.195(3) -0.233(4) 0.259(3) 0.035(10) Uiso 1 1 d
H201 H 0.056(3) 0.031(4) -0.040(2) 0.028(9) Uiso 1 1 d
H202 H 0.134(3) 0.150(5) -0.002(3) 0.051(12) Uiso 1 1 d
H221 H 0.119(3) -0.118(5) -0.167(3) 0.056(14) Uiso 1 1 d
H222 H 0.094(4) -0.012(5) -0.249(3) 0.063(14) Uiso 1 1 d
H223 H 0.011(5) -0.044(6) -0.206(4) 0.09(2) Uiso 1 1 d
H231 H 0.069(3) 0.226(4) -0.230(3) 0.041(11) Uiso 1 1 d
H232 H 0.008(3) 0.204(5) -0.168(3) 0.053(13) Uiso 1 1 d
H233 H 0.106(4) 0.297(6) -0.125(4) 0.082(17) Uiso 1 1 d
H241 H 0.256(3) 0.185(5) -0.077(3) 0.059(14) Uiso 1 1 d
H242 H 0.276(4) 0.030(6) -0.075(4) 0.067(16) Uiso 1 1 d
H243 H 0.237(4) 0.108(6) -0.170(4) 0.076(16) Uiso 1 1 d
H251 H 0.389(3) 0.250(5) 0.167(3) 0.052(12) Uiso 1 1 d
H252 H 0.399(3) 0.185(5) 0.091(3) 0.054(13) Uiso 1 1 d
H253 H 0.301(4) 0.280(5) 0.068(3) 0.068(15) Uiso 1 1 d
H261 H 0.177(3) 0.227(6) 0.163(3) 0.063(15) Uiso 1 1 d
H262 H 0.233(4) 0.154(6) 0.263(4) 0.083(17) Uiso 1 1 d
H263 H 0.150(5) 0.088(8) 0.196(5) 0.12(3) Uiso 1 1 d

loop_
_atom_site_aniso_label
_atom_site_aniso_U_11
_atom_site_aniso_U_22
_atom_site_aniso_U_33
_atom_site_aniso_U_23
_atom_site_aniso_U_13
_atom_site_aniso_U_12
Ti1 0.0332(3) 0.0293(4) 0.0223(3) -0.0013(2) 0.0140(3) 0.0018(2)
N1 0.0305(14) 0.0331(14) 0.0217(12) 0.0017(11) 0.0152(11) 0.0027(12)
C15 0.0326(16) 0.0284(16) 0.0237(14) 0.0004(13) 0.0186(13) 0.0006(14)
C16 0.0325(16) 0.0358(18) 0.0204(14) 0.0005(14) 0.0119(13) -0.0015(15)
C17 0.0374(18) 0.0371(19) 0.0274(16) -0.0014(15) 0.0166(15) -0.0069(17)
C18 0.0392(19) 0.0348(19) 0.0267(16) -0.0013(14) 0.0172(15) -0.0075(16)
C19 0.0330(17) 0.0317(17) 0.0240(15) 0.0033(14) 0.0136(14) 0.0022(15)
C14 0.0304(15) 0.0284(15) 0.0218(13) 0.0005(12) 0.0156(13) 0.0012(14)
C1 0.0336(16) 0.0255(15) 0.0203(13) 0.0041(12) 0.0143(13) 0.0032(14)
C13 0.0319(16) 0.0275(16) 0.0232(14) 0.0045(13) 0.0129(13) 0.0047(14)
C12 0.0353(17) 0.0272(16) 0.0287(16) 0.0020(13) 0.0172(14) 0.0041(14)
C11 0.0395(19) 0.0384(19) 0.0325(17) 0.0041(15) 0.0214(15) 0.0051(16)
C10 0.0336(17) 0.0373(18) 0.0399(19) 0.0018(16) 0.0202(15) -0.0019(17)
C9 0.0316(17) 0.0313(17) 0.0299(16) 0.0003(15) 0.0102(14) 0.0022(15)
C8 0.0315(16) 0.0301(17) 0.0274(15) -0.0010(14) 0.0146(14) 0.0017(14)
C7 0.0323(16) 0.0350(18) 0.0257(15) 0.0015(14) 0.0153(14) 0.0028(15)
C6 0.0412(19) 0.0323(17) 0.0220(15) -0.0027(14) 0.0100(14) 0.0019(17)
C5 0.049(2) 0.046(2) 0.0221(15) -0.0002(15) 0.0167(15) 0.0066(19)
C4 0.044(2) 0.049(2) 0.0273(16) 0.0027(16) 0.0210(16) 0.0036(18)
C3 0.0384(18) 0.0387(19) 0.0267(16) 0.0015(15) 0.0183(15) -0.0019(17)
C2 0.0330(16) 0.0348(18) 0.0203(14) 0.0006(13) 0.0135(13) 0.0013(15)
C20 0.0305(17) 0.0340(17) 0.0243(15) -0.0009(14) 0.0161(13) 0.0003(15)
C21 0.0360(17) 0.0363(18) 0.0228(14) 0.0033(13) 0.0166(13) 0.0016(15)
C24 0.086(4) 0.050(3) 0.0276(19) -0.0018(18) 0.031(2) -0.009(3)
C23 0.056(3) 0.046(2) 0.0347(19) 0.0130(18) 0.0257(19) 0.014(2)
C22 0.044(2) 0.094(4) 0.037(2) 0.021(3) 0.0253(19) 0.007(3)
C26 0.041(2) 0.038(2) 0.046(2) 0.0019(19) 0.0167(19) -0.0024(19)
C25 0.055(3) 0.059(3) 0.0264(18) -0.0009(19) 0.0173(18) 0.025(2)

loop_
_atom_type_symbol
_atom_type_description
_atom_type_scat_dispersion_real
_atom_type_scat_dispersion_imag
_atom_type_scat_source
C C 0.0033 0.0016 'International Tables Vol C Tables 4.2.6.8 and 6.1.1.4'
H H 0.0000 0.0000 'International Tables Vol C Tables 4.2.6.8 and 6.1.1.4'
N N 0.0061 0.0033 'International Tables Vol C Tables 4.2.6.8 and 6.1.1.4'
Ti Ti 0.2776 0.4457 'International Tables Vol C Tables 4.2.6.8 and 6.1.1.4'

loop_
_geom_angle_atom_site_label_1
_geom_angle_atom_site_label_2
_geom_angle_atom_site_label_3
_geom_angle
N1 Ti1 C26 113.70(15)
N1 Ti1 C25 101.53(16)
C26 Ti1 C25 100.0(2)
N1 Ti1 C1 76.22(11)
C26 Ti1 C1 134.89(15)
C25 Ti1 C1 121.81(18)
N1 Ti1 C13 93.57(11)
C26 Ti1 C13 99.35(15)
C25 Ti1 C13 148.08(15)
C1 Ti1 C13 35.72(11)
N1 Ti1 C2 100.34(11)
C26 Ti1 C2 140.48(15)
C25 Ti1 C2 91.90(16)
C1 Ti1 C2 35.43(10)
C13 Ti1 C2 57.53(11)
N1 Ti1 C7 133.05(12)
C26 Ti1 C7 107.22(15)
C25 Ti1 C7 92.87(14)
C1 Ti1 C7 58.50(11)
C13 Ti1 C7 57.09(11)
C2 Ti1 C7 34.08(11)
N1 Ti1 C8 127.83(11)
C26 Ti1 C8 85.73(15)
C25 Ti1 C8 123.12(14)
C1 Ti1 C8 58.58(11)
C13 Ti1 C8 34.30(11)
C2 Ti1 C8 56.77(11)
C7 Ti1 C8 34.02(10)
C15 N1 C20 121.0(3)
C15 N1 Ti1 123.3(2)
C20 N1 Ti1 114.6(2)
C16 C15 N1 126.5(3)
C16 C15 C14 118.2(3)
N1 C15 C14 115.3(3)
C17 C16 C15 120.2(3)
C18 C17 C16 121.3(3)
C17 C18 C19 119.1(3)
C14 C19 C18 120.7(3)
C19 C14 C15 120.5(3)
C19 C14 C1 125.1(3)
C15 C14 C1 114.2(3)
C2 C1 C13 107.0(3)
C2 C1 C14 125.6(3)
C13 C1 C14 127.2(3)
C2 C1 Ti1 76.65(19)
C13 C1 Ti1 75.95(18)
C14 C1 Ti1 109.3(2)
C12 C13 C8 119.9(3)
C12 C13 C1 131.5(3)
C8 C13 C1 108.5(3)
C12 C13 Ti1 119.5(2)
C8 C13 Ti1 75.56(18)
C1 C13 Ti1 68.33(17)
C11 C12 C13 118.3(3)
C12 C11 C10 122.0(3)
C9 C10 C11 120.9(3)
C10 C9 C8 118.8(3)
C9 C8 C13 120.0(3)
C9 C8 C7 132.4(3)
C13 C8 C7 107.6(3)
C9 C8 Ti1 123.4(2)
C13 C8 Ti1 70.14(18)
C7 C8 Ti1 72.88(18)
C6 C7 C2 120.1(3)
C6 C7 C8 132.1(3)
C2 C7 C8 107.7(3)
C6 C7 Ti1 123.6(2)
C2 C7 Ti1 70.88(18)
C8 C7 Ti1 73.10(18)
C5 C6 C7 118.8(3)
C6 C5 C4 120.8(3)
C3 C4 C5 122.1(3)
C4 C3 C2 118.3(3)
C3 C2 C7 119.8(3)
C3 C2 C1 131.1(3)
C7 C2 C1 108.9(3)
C3 C2 Ti1 119.1(2)
C7 C2 Ti1 75.04(19)
C1 C2 Ti1 67.92(17)
N1 C20 C21 118.6(3)
C23 C21 C22 110.6(4)
C23 C21 C24 107.2(3)
C22 C21 C24 107.9(4)
C23 C21 C20 106.9(3)
C22 C21 C20 111.5(3)
C24 C21 C20 112.7(3)

loop_
_geom_bond_atom_site_label_1
_geom_bond_atom_site_label_2
_geom_bond_distance
Ti1 N1 1.943(3)
Ti1 C26 2.102(4)
Ti1 C25 2.103(4)
Ti1 C1 2.297(3)
Ti1 C13 2.398(3)
Ti1 C2 2.412(3)
Ti1 C7 2.466(3)
Ti1 C8 2.469(3)
N1 C15 1.411(4)
N1 C20 1.462(4)
C15 C16 1.401(5)
C15 C14 1.416(4)
C16 C17 1.392(5)
C17 C18 1.382(5)
C18 C19 1.392(5)
C19 C14 1.384(5)
C14 C1 1.484(4)
C1 C2 1.437(4)
C1 C13 1.443(4)
C13 C12 1.422(4)
C13 C8 1.437(5)
C12 C11 1.366(5)
C11 C10 1.424(5)
C10 C9 1.373(5)
C9 C8 1.417(5)
C8 C7 1.444(4)
C7 C6 1.421(4)
C7 C2 1.430(5)
C6 C5 1.378(5)
C5 C4 1.411(6)
C4 C3 1.376(5)
C3 C2 1.420(5)
C20 C21 1.563(4)
C21 C23 1.517(5)
C21 C22 1.518(6)
C21 C24 1.529(5)
